data_1535363
loop_
_publ_author_name
'Mills, A.M.'
'Mar, A.'
'Anderson, E.J.'

_publ_section_title
;
 Structures of the quaternary iron germanium antimonides R1-x (R, Fe)6 Ge4
 (Ge, Sb)2 (R= Ti, Cr, Mn), filled derivatives of Fe Ge1-x Sbx
;
_journal_name_full 'Journal of Alloys Compd.'
_journal_page_first 103
_journal_page_last 112
_journal_volume 322
_journal_year 2001
_chemical_formula_sum 'Fe6 Ge5.04 Sb0.96 Ti0.49'
_chemical_name_systematic 'Ti0.49 Fe6 Ge4 (Ge1.04 Sb0.96)'
_space_group_IT_number 191
_symmetry_space_group_name_Hall '-P 6 2'
_symmetry_space_group_name_H-M 'P 6/m m m'
_cell_angle_alpha 90
_cell_angle_beta 90
_cell_angle_gamma 120
_cell_formula_units_Z 3
_cell_length_a 8.8452
_cell_length_b 8.8452
_cell_length_c 7.9785
_cell_volume 540.589
_citation_journal_id_ASTM JALCEU
_cod_data_source_file Mills_JALCEU_2001_114.cif
_cod_data_source_block Fe6Ge5.04Sb0.96Ti0.49
_cod_original_cell_volume 540.5889
_cod_database_code 1535363

loop_
_symmetry_equiv_pos_as_xyz
x,y,z
x-y,x,z
-y,x-y,z
-x,-y,z
-x+y,-x,z
y,-x+y,z
-y,-x,-z
x-y,-y,-z
x,x-y,-z
y,x,-z
-x+y,y,-z
-x,-x+y,-z
-x,-y,-z
-x+y,-x,-z
y,-x+y,-z
x,y,-z
x-y,x,-z
-y,x-y,-z
y,x,z
-x+y,y,z
-x,-x+y,z
-y,-x,z
x-y,-y,z
x,x-y,z

loop_
_atom_site_label
_atom_site_type_symbol
_atom_site_fract_x
_atom_site_fract_y
_atom_site_fract_z
_atom_site_occupancy
_atom_site_U_iso_or_equiv
Fe2 Fe 0.5 0 0.2582 1 0.0
Sb1 Sb 0.3333 0.6667 0.334 0.402 0.0
Ge2 Ge 0.345 0 0 1 0.0
Ge3 Ge 0.3333 0.6667 0.334 0.598 0.0
Sb2 Sb 0 0 0.18 0.64 0.0
Ti1 Ti 0.3333 0.6667 0 0.72 0.0
Ti2 Ti 0 0 0.5 0.03 0.0
Ge4 Ge 0 0 0.18 0.36 0.0
Fe1 Fe 0.17001 0.34002 0.24469 1 0.0
Ge1 Ge 0.3174 0 0.5 1 0.0
